data_4511389
loop_
_publ_author_name
'Dias, Sara S. P.'
'Andr\'e, V\^ania'
'K\/lak, Julia'
'Duarte, M. Teresa'
'Kirillov, Alexander M.'

_publ_section_title
;
 Topological Diversity of Supramolecular Networks Constructed from
 Copper(II) Aminoalcohol Blocks and 2,6-Naphthalenedicarboxylate Linkers:
 Self-Assembly Synthesis, Structural Features, and Magnetic Properties
;
_journal_issue 7
_journal_name_full 'Crystal Growth &amp; Design'
_journal_page_first 3398
_journal_paper_doi 10.1021/cg500716d
_journal_volume 14
_journal_year 2014
_chemical_formula_sum 'C14 H23 Cu N O5'
_chemical_formula_weight 348.87
_chemical_name_systematic
;
 ?
;
_space_group_IT_number 2
_symmetry_cell_setting triclinic
_symmetry_space_group_name_Hall '-P 1'
_symmetry_space_group_name_H-M 'P -1'
_atom_sites_solution_hydrogens geom
_atom_sites_solution_primary direct
_atom_sites_solution_secondary difmap
_audit_creation_method SHELXL-97
_cell_angle_alpha 85.096(5)
_cell_angle_beta 85.617(5)
_cell_angle_gamma 63.198(4)
_cell_formula_units_Z 2
_cell_length_a 7.7386(8)
_cell_length_b 8.5225(8)
_cell_length_c 13.6748(15)
_cell_measurement_reflns_used 2918
_cell_measurement_temperature 293(2)
_cell_measurement_theta_max 25.47
_cell_measurement_theta_min 2.97
_cell_volume 801.32(15)
_computing_cell_refinement 'BRUKER SMART (Bruker, 2005)'
_computing_data_collection 'BRUKER APEX2 (Bruker, 2005)'
_computing_data_reduction 'BRUKER SAINT (Bruker, 2005)'
_computing_molecular_graphics 'ORTEP 3.2 (Farrugia, 1997) and Mercury 3.0'
_computing_structure_refinement 'SHELXL-97 (Sheldrick, 2008)'
_computing_structure_solution 'SIR 97 (Altomare et al, 1999)'
_diffrn_ambient_temperature 293(2)
_diffrn_measured_fraction_theta_full 0.976
_diffrn_measured_fraction_theta_max 0.976
_diffrn_measurement_device_type 'Bruker APEX-II CCD area detector'
_diffrn_measurement_method 'phi and omega scans'
_diffrn_radiation_monochromator graphite
_diffrn_radiation_source 'fine-focus sealed tube'
_diffrn_radiation_type MoK\a
_diffrn_radiation_wavelength 0.71073
_diffrn_reflns_av_R_equivalents 0.0683
_diffrn_reflns_av_sigmaI/netI 0.0548
_diffrn_reflns_limit_h_max 9
_diffrn_reflns_limit_h_min -9
_diffrn_reflns_limit_k_max 10
_diffrn_reflns_limit_k_min -10
_diffrn_reflns_limit_l_max 16
_diffrn_reflns_limit_l_min -16
_diffrn_reflns_number 12976
_diffrn_reflns_theta_full 25.47
_diffrn_reflns_theta_max 25.47
_diffrn_reflns_theta_min 2.97
_exptl_absorpt_coefficient_mu 1.382
_exptl_absorpt_correction_T_max 0.959
_exptl_absorpt_correction_T_min 0.847
_exptl_absorpt_correction_type multi-scan
_exptl_absorpt_process_details 'SADABS (Bruker,2005)'
_exptl_crystal_colour blue
_exptl_crystal_density_diffrn 1.446
_exptl_crystal_density_meas ?
_exptl_crystal_density_method 'not measured'
_exptl_crystal_description plate
_exptl_crystal_F_000 366
_exptl_crystal_size_max 0.18
_exptl_crystal_size_mid 0.10
_exptl_crystal_size_min 0.03
_refine_diff_density_max 1.567
_refine_diff_density_min -0.479
_refine_diff_density_rms 0.115
_refine_ls_extinction_method none
_refine_ls_goodness_of_fit_ref 1.055
_refine_ls_hydrogen_treatment mixed
_refine_ls_matrix_type full
_refine_ls_number_parameters 194
_refine_ls_number_reflns 2918
_refine_ls_number_restraints 30
_refine_ls_restrained_S_all 1.055
_refine_ls_R_factor_all 0.0692
_refine_ls_R_factor_gt 0.0567
_refine_ls_shift/su_max 0.001
_refine_ls_shift/su_mean 0.000
_refine_ls_structure_factor_coef Fsqd
_refine_ls_weighting_details 'calc w=1/[\s^2^(Fo^2^)+(0.0818P)^2^+1.3724P] where P=(Fo^2^+2Fc^2^)/3'
_refine_ls_weighting_scheme calc
_refine_ls_wR_factor_gt 0.1397
_refine_ls_wR_factor_ref 0.1499
_reflns_number_gt 2456
_reflns_number_total 2918
_reflns_threshold_expression >2\s(I)
_cod_data_source_file Compound3.cif
_cod_data_source_block spd0037d
_cod_depositor_comments
;
The following automatic conversions were performed:

'_symmetry_cell_setting' value 'Triclinic' changed to 'triclinic'
according to
/usr/data/users/saulius/crontab/automatic-downloads/rss-feeds/ACS/lib/dictionaries/cif_core.dic
dictionary named 'cif_core.dic' version 2.4.2 from 2011-04-26.

Automatic conversion script
Id: cif_fix_values 2281 2013-09-26 08:29:07Z andrius 

 Adding full bibliography for 4511386--4511389.cif.

The following automatic conversions were performed:

'_exptl_crystal_density_meas' value 'not measured' was changed to '?'
- the value is perceived as not measured.

Automatic conversion script
Id: cif_fix_values 3008 2015-01-20 13:52:24Z robertas 
;
_cod_original_cell_volume 801.32(14)
_cod_original_sg_symbol_H-M P-1
_cod_database_code 4511389

loop_
_symmetry_equiv_pos_as_xyz
'x, y, z'
'-x, -y, -z'

loop_
_atom_site_label
_atom_site_type_symbol
_atom_site_fract_x
_atom_site_fract_y
_atom_site_fract_z
_atom_site_U_iso_or_equiv
_atom_site_adp_type
_atom_site_occupancy
_atom_site_symmetry_multiplicity
_atom_site_calc_flag
_atom_site_refinement_flags
C8 C -0.0531(7) 0.3277(6) 0.7050(3) 0.0383(10) Uani 1 1 d .
H2A H -0.1270 0.4152 0.7522 0.046 Uiso 1 1 calc R
H2B H -0.0978 0.2376 0.7119 0.046 Uiso 1 1 calc R
C7 C 0.1593(7) 0.2455(6) 0.7272(3) 0.0376(10) Uani 1 1 d .
H3A H 0.2211 0.1262 0.7056 0.045 Uiso 1 1 calc R
H3B H 0.2189 0.3111 0.6893 0.045 Uiso 1 1 calc R
C6 C 0.0865(7) 0.9551(6) 0.5211(4) 0.0454(11) Uani 1 1 d DU
C1 C -0.0926(8) 0.7398(5) 0.7422(3) 0.0390(11) Uani 1 1 d .
C11 C 0.1155(8) 0.1336(6) 0.8939(3) 0.0398(10) Uani 1 1 d .
H8A H 0.1948 0.0094 0.8840 0.048 Uiso 1 1 calc R
H8B H -0.0145 0.1654 0.8741 0.048 Uiso 1 1 calc R
C5 C 0.0843(9) 0.8487(7) 0.6137(4) 0.0543(13) Uani 1 1 d DU
H9 H 0.1989 0.7830 0.6459 0.065 Uiso 1 1 calc R
C12 C 0.1097(8) 0.1674(6) 1.0016(3) 0.0404(11) Uani 1 1 d .
H10A H 0.0233 0.1287 1.0394 0.048 Uiso 1 1 calc R
H10B H 0.2381 0.1035 1.0274 0.048 Uiso 1 1 calc R
C2 C -0.0783(9) 0.8465(6) 0.6506(3) 0.0508(14) Uani 1 1 d DU
C9 C -0.0896(8) 0.4140(7) 0.6021(4) 0.0475(12) Uani 1 1 d .
H12A H -0.0427 0.5026 0.5950 0.057 Uiso 1 1 calc R
H12B H -0.0167 0.3260 0.5551 0.057 Uiso 1 1 calc R
C13 C 0.4099(7) 0.1605(6) 0.8449(4) 0.0465(12) Uani 1 1 d .
H13A H 0.4744 0.0673 0.7998 0.056 Uiso 1 1 calc R
H13B H 0.4378 0.1079 0.9112 0.056 Uiso 1 1 calc R
C4 C -0.2597(8) 1.0473(8) 0.5131(4) 0.0546(14) Uani 1 1 d DU
H14 H -0.3732 1.1119 0.4797 0.066 Uiso 1 1 calc R
C3 C -0.2571(10) 0.9500(7) 0.5988(4) 0.0573(14) Uani 1 1 d DU
H15 H -0.3718 0.9500 0.6245 0.069 Uiso 1 1 calc R
C14 C 0.4902(8) 0.2912(8) 0.8268(4) 0.0570(14) Uani 1 1 d .
H16A H 0.6300 0.2322 0.8308 0.068 Uiso 1 1 calc R
H16B H 0.4588 0.3488 0.7618 0.068 Uiso 1 1 calc R
C10 C -0.3013(10) 0.4992(9) 0.5789(5) 0.079(2) Uani 1 1 d .
H99A H -0.3167 0.5522 0.5133 0.118 Uiso 1 1 calc R
H99B H -0.3739 0.5881 0.6245 0.118 Uiso 1 1 calc R
H99C H -0.3478 0.4116 0.5842 0.118 Uiso 1 1 calc R
N1 N 0.1976(5) 0.2401(4) 0.8328(3) 0.0298(7) Uani 1 1 d .
O1 O 0.0693(5) 0.6286(4) 0.7788(2) 0.0406(7) Uani 1 1 d .
O3 O 0.0437(6) 0.3472(4) 1.0078(2) 0.0477(9) Uani 1 1 d .
O1W O 0.5074(8) 0.6816(7) 0.9019(3) 0.0755(14) Uani 1 1 d .
O2 O -0.2519(5) 0.7633(5) 0.7731(3) 0.0515(9) Uani 1 1 d .
O4 O 0.4062(6) 0.4171(6) 0.8996(3) 0.0528(9) Uani 1 1 d D
Cu1 Cu 0.07203(7) 0.48154(6) 0.89446(3) 0.0283(2) Uani 1 1 d .
H1W H 0.5822 0.7206 0.8707 0.034 Uiso 1 1 d .
H2W H 0.5335 0.6720 0.9630 0.034 Uiso 1 1 d .
H42 H 0.43(2) 0.503(13) 0.894(10) 0.21(6) Uiso 1 1 d D

loop_
_atom_site_aniso_label
_atom_site_aniso_U_11
_atom_site_aniso_U_22
_atom_site_aniso_U_33
_atom_site_aniso_U_23
_atom_site_aniso_U_13
_atom_site_aniso_U_12
C8 0.044(3) 0.041(2) 0.031(2) -0.0068(19) 0.0004(19) -0.020(2)
C7 0.044(3) 0.041(2) 0.028(2) -0.0078(18) 0.0047(19) -0.019(2)
C6 0.038(2) 0.037(2) 0.057(3) -0.012(2) -0.010(2) -0.010(2)
C1 0.065(3) 0.024(2) 0.022(2) 0.0017(16) 0.006(2) -0.017(2)
C11 0.058(3) 0.031(2) 0.035(2) 0.0006(18) 0.001(2) -0.024(2)
C5 0.073(4) 0.042(3) 0.045(3) 0.001(2) 0.007(3) -0.025(3)
C12 0.065(3) 0.027(2) 0.030(2) 0.0042(17) 0.000(2) -0.022(2)
C2 0.093(4) 0.030(2) 0.027(2) -0.0016(19) 0.015(2) -0.027(3)
C9 0.061(3) 0.044(3) 0.038(3) -0.002(2) -0.008(2) -0.022(2)
C13 0.031(2) 0.041(3) 0.054(3) -0.005(2) -0.004(2) -0.003(2)
C4 0.055(3) 0.059(3) 0.045(3) 0.013(3) -0.004(2) -0.024(3)
C3 0.085(4) 0.039(3) 0.040(3) 0.012(2) -0.006(3) -0.022(3)
C14 0.035(3) 0.082(4) 0.051(3) 0.004(3) 0.004(2) -0.026(3)
C10 0.076(5) 0.073(4) 0.070(4) 0.005(3) -0.033(4) -0.015(4)
N1 0.0309(18) 0.0268(17) 0.0298(18) -0.0023(14) 0.0019(14) -0.0115(14)
O1 0.055(2) 0.0382(17) 0.0293(16) 0.0061(13) 0.0075(14) -0.0237(16)
O3 0.088(3) 0.0264(16) 0.0257(16) -0.0015(12) 0.0152(16) -0.0256(17)
O1W 0.098(3) 0.100(3) 0.059(3) 0.021(2) -0.012(2) -0.074(3)
O2 0.053(2) 0.047(2) 0.0385(19) 0.0096(15) 0.0094(16) -0.0120(17)
O4 0.056(2) 0.069(2) 0.050(2) 0.0013(19) -0.0042(17) -0.043(2)
Cu1 0.0382(3) 0.0248(3) 0.0206(3) 0.00208(18) 0.00356(19) -0.0143(2)

loop_
_atom_type_symbol
_atom_type_description
_atom_type_scat_dispersion_real
_atom_type_scat_dispersion_imag
_atom_type_scat_source
C C 0.0033 0.0016 'International Tables Vol C Tables 4.2.6.8 and 6.1.1.4'
H H 0.0000 0.0000 'International Tables Vol C Tables 4.2.6.8 and 6.1.1.4'
N N 0.0061 0.0033 'International Tables Vol C Tables 4.2.6.8 and 6.1.1.4'
O O 0.0106 0.0060 'International Tables Vol C Tables 4.2.6.8 and 6.1.1.4'
Cu Cu 0.3201 1.2651 'International Tables Vol C Tables 4.2.6.8 and 6.1.1.4'

loop_
_geom_angle_atom_site_label_1
_geom_angle_atom_site_label_2
_geom_angle_atom_site_label_3
_geom_angle
_geom_angle_site_symmetry_1
_geom_angle_site_symmetry_3
C7 C8 C9 111.8(4) . .
N1 C7 C8 114.4(4) . .
C6 C6 C4 126.5(7) 2_576 2_576
C6 C6 C5 115.1(6) 2_576 .
C4 C6 C5 118.4(5) 2_576 .
O2 C1 O1 126.1(4) . .
O2 C1 C2 117.7(4) . .
O1 C1 C2 116.2(4) . .
N1 C11 C12 109.7(4) . .
C2 C5 C6 121.2(5) . .
O3 C12 C11 107.4(3) . .
C5 C2 C3 118.7(5) . .
C5 C2 C1 124.7(5) . .
C3 C2 C1 116.7(5) . .
C10 C9 C8 112.7(5) . .
N1 C13 C14 112.9(4) . .
C3 C4 C6 116.9(5) . 2_576
C4 C3 C2 121.6(6) . .
O4 C14 C13 107.8(4) . .
C13 N1 C7 109.4(4) . .
C13 N1 C11 109.3(4) . .
C7 N1 C11 110.7(3) . .
C13 N1 Cu1 108.2(3) . .
C7 N1 Cu1 114.9(3) . .
C11 N1 Cu1 104.2(3) . .
C1 O1 Cu1 120.4(3) . .
C12 O3 Cu1 118.6(3) . .
C12 O3 Cu1 137.9(3) . 2_567
Cu1 O3 Cu1 103.42(14) . 2_567
C14 O4 Cu1 100.8(3) . .
O3 Cu1 O3 76.58(14) . 2_567
O3 Cu1 O1 173.51(15) . .
O3 Cu1 O1 101.45(13) 2_567 .
O3 Cu1 N1 83.03(13) . .
O3 Cu1 N1 159.50(13) 2_567 .
O1 Cu1 N1 99.04(14) . .
O3 Cu1 O4 101.19(16) . .
O3 Cu1 O4 101.22(16) 2_567 .
O1 Cu1 O4 85.24(14) . .
N1 Cu1 O4 80.57(14) . .
O3 Cu1 Cu1 38.48(9) . 2_567
O3 Cu1 Cu1 38.10(9) 2_567 2_567
O1 Cu1 Cu1 139.23(10) . 2_567
N1 Cu1 Cu1 121.48(10) . 2_567
O4 Cu1 Cu1 104.34(10) . 2_567

loop_
_geom_bond_atom_site_label_1
_geom_bond_atom_site_label_2
_geom_bond_distance
_geom_bond_site_symmetry_2
C8 C7 1.512(7) .
C8 C9 1.515(6) .
C7 N1 1.489(6) .
C6 C6 1.353(9) 2_576
C6 C4 1.377(8) 2_576
C6 C5 1.497(7) .
C1 O2 1.205(6) .
C1 O1 1.289(6) .
C1 C2 1.511(6) .
C11 N1 1.495(5) .
C11 C12 1.518(6) .
C5 C2 1.327(8) .
C12 O3 1.388(5) .
C2 C3 1.462(8) .
C9 C10 1.510(9) .
C13 N1 1.485(6) .
C13 C14 1.497(8) .
C4 C3 1.373(7) .
C4 C6 1.377(8) 2_576
C14 O4 1.421(7) .
N1 Cu1 2.064(3) .
O1 Cu1 1.928(3) .
O3 Cu1 1.905(3) .
O3 Cu1 1.921(3) 2_567
O4 Cu1 2.394(4) .
Cu1 O3 1.921(3) 2_567
Cu1 Cu1 3.0033(10) 2_567
